data_7028747
loop_
_publ_author_name
'Wiedemann, Dennis'
'Grohmann, Andreas'

_publ_section_title
;
 Bulk spin-crossover in the complex [FeL(NCS)2] of a
 tris(pyridyl)ethane-derived N4-ligand-a temperature-dependent
 crystallographic study.
;
_journal_issue 6
_journal_name_full 'Dalton transactions (Cambridge, England : 2003)'
_journal_page_first 2406
_journal_page_last 2417
_journal_paper_doi 10.1039/c3dt53070a
_journal_volume 43
_journal_year 2014
_chemical_formula_iupac '[Fe (C20 H22 N4) (N C S)2].C H Cl3'
_chemical_formula_moiety 'C22 H22 Fe N6 S2, C H Cl3'
_chemical_formula_sum 'C23 H23 Cl3 Fe N6 S2'
_chemical_formula_weight 609.79
_chemical_name_systematic
;(1-{6-[1,1-di(pyridin-2-yl)ethyl]pyridin-2-yl}-N,N-
dimethylmethanamine)bis(thiocyanato-\kN)iron(II)--chloroform(1/1)
;
_space_group_IT_number 14
_symmetry_cell_setting monoclinic
_symmetry_Int_Tables_number 14
_symmetry_space_group_name_Hall '-P 2ybc'
_symmetry_space_group_name_H-M 'P 1 21/c 1'
_atom_sites_solution_hydrogens mixed
_atom_sites_solution_primary direct
_atom_sites_solution_secondary difmap
_audit_creation_date 2013-09-13T18:35:16-00:00
_audit_creation_method 'WinGX routine CIF_UPDATE'
_cell_angle_alpha 90
_cell_angle_beta 104.10(4)
_cell_angle_gamma 90
_cell_formula_units_Z 4
_cell_length_a 18.242(8)
_cell_length_b 9.322(3)
_cell_length_c 16.786(7)
_cell_measurement_reflns_used 1377
_cell_measurement_temperature 273(2)
_cell_measurement_theta_max 32.8471
_cell_measurement_theta_min 3.3041
_cell_volume 2768(2)
_computing_cell_refinement
;
        CrysAlisPro, Agilent Technologies,
        Version 1.171.35.11 (release 16-05-2011 CrysAlis171 .NET)
        (compiled May 16 2011,17:55:39)
;
_computing_data_collection
;
        CrysAlisPro, Agilent Technologies,
        Version 1.171.35.11 (release 16-05-2011 CrysAlis171 .NET)
        (compiled May 16 2011,17:55:39)
;
_computing_data_reduction
;
        CrysAlisPro, Agilent Technologies,
        Version 1.171.35.11 (release 16-05-2011 CrysAlis171 .NET)
        (compiled May 16 2011,17:55:39)
;
_computing_molecular_graphics 'Ortep-3 for Windows (Farrugia, 1997)'
_computing_publication_material 'SHELXL-97 (Sheldrick, 2008)'
_computing_structure_refinement 'SHELXL-97 (Sheldrick, 2008)'
_computing_structure_solution 'SHELXS-97 (Sheldrick, 2008)'
_diffrn_ambient_environment N~2~
_diffrn_ambient_temperature 273(2)
_diffrn_detector 'CCD plate'
_diffrn_detector_area_resol_mean 16.3031
_diffrn_detector_type 'Agilent Sapphire 3'
_diffrn_measured_fraction_theta_full 0.998
_diffrn_measured_fraction_theta_max 0.998
_diffrn_measurement_device '\k-geometry diffractometer'
_diffrn_measurement_device_type 'Agilent Xcalibur'
_diffrn_measurement_method '\w scans'
_diffrn_measurement_specimen_support 'glass capillary'
_diffrn_radiation_monochromator graphite
_diffrn_radiation_probe x-ray
_diffrn_radiation_type MoK\a
_diffrn_radiation_wavelength 0.71073
_diffrn_reflns_av_R_equivalents 0.0952
_diffrn_reflns_av_unetI/netI 0.1245
_diffrn_reflns_limit_h_max 22
_diffrn_reflns_limit_h_min -20
_diffrn_reflns_limit_k_max 11
_diffrn_reflns_limit_k_min -10
_diffrn_reflns_limit_l_max 20
_diffrn_reflns_limit_l_min -20
_diffrn_reflns_number 13767
_diffrn_reflns_theta_full 26
_diffrn_reflns_theta_max 26
_diffrn_reflns_theta_min 3.31
_diffrn_source 'fine-focus sealed tube'
_diffrn_source_type 'Agilent Enhance'
_diffrn_standards_number 0
_exptl_absorpt_coefficient_mu 1.009
_exptl_absorpt_correction_T_max 1
_exptl_absorpt_correction_T_min 0.75056
_exptl_absorpt_correction_type multi-scan
_exptl_absorpt_process_details
;
        CrysAlisPro, Agilent Technologies,
        Version 1.171.35.11 (release 16-05-2011 CrysAlis171 .NET)
        (compiled May 16 2011,17:55:39)
        Empirical absorption correction using spherical harmonics,
 implemented in SCALE3 ABSPACK scaling algorithm.
;
_exptl_crystal_colour orange
_exptl_crystal_density_diffrn 1.463
_exptl_crystal_density_method 'not measured'
_exptl_crystal_description plate
_exptl_crystal_F_000 1248
_exptl_crystal_recrystallization_method 'precipitation: chloroform, diethyl ether, vapour diffusion, r. t., 3 d'
_exptl_crystal_size_max 0.18
_exptl_crystal_size_mid 0.13
_exptl_crystal_size_min 0.04
_refine_diff_density_max 0.506
_refine_diff_density_min -0.506
_refine_diff_density_rms 0.074
_refine_ls_extinction_method none
_refine_ls_goodness_of_fit_ref 1.052
_refine_ls_hydrogen_treatment constr
_refine_ls_matrix_type full
_refine_ls_number_parameters 347
_refine_ls_number_reflns 5436
_refine_ls_number_restraints 54
_refine_ls_restrained_S_all 1.098
_refine_ls_R_factor_all 0.1553
_refine_ls_R_factor_gt 0.0842
_refine_ls_shift/su_max 0
_refine_ls_shift/su_mean 0
_refine_ls_structure_factor_coef Fsqd
_refine_ls_weighting_details 'calc w=1/[\s^2^(Fo^2^)+(0.0602P)^2^+1.9445P] where P=(Fo^2^+2Fc^2^)/3'
_refine_ls_weighting_scheme calc
_refine_ls_wR_factor_gt 0.1615
_refine_ls_wR_factor_ref 0.2009
_reflns_number_gt 3116
_reflns_number_total 5436
_reflns_threshold_expression >2\s(I)
_cod_data_source_file c3dt53070a.txt
_cod_data_source_block compound1a-273K
_cod_original_cell_volume 2768.5(19)
_cod_original_sg_symbol_H-M 'P 21/c'
_cod_database_code 7028747

loop_
_symmetry_equiv_pos_as_xyz
'x, y, z'
'-x, y+1/2, -z+1/2'
'-x, -y, -z'
'x, -y-1/2, z-1/2'

loop_
_atom_site_label
_atom_site_type_symbol
_atom_site_fract_x
_atom_site_fract_y
_atom_site_fract_z
_atom_site_U_iso_or_equiv
_atom_site_adp_type
_atom_site_occupancy
_atom_site_symmetry_multiplicity
_atom_site_calc_flag
_atom_site_refinement_flags
_atom_site_disorder_assembly
_atom_site_disorder_group
Fe1 Fe 0.29934(5) 0.94818(9) 0.32239(5) 0.0424(3) Uani 1 1 d . . .
S52 S 0.51244(12) 0.9466(3) 0.20376(12) 0.0873(7) Uani 1 1 d . . .
S62 S 0.11238(13) 0.6065(3) 0.18688(16) 0.0984(8) Uani 1 1 d . . .
N10 N 0.2190(3) 1.0189(5) 0.3845(3) 0.0438(12) Uani 1 1 d . . .
N20 N 0.3217(3) 0.7773(5) 0.4080(3) 0.0393(11) Uani 1 1 d . . .
N30 N 0.3729(3) 1.0562(5) 0.4274(3) 0.0394(11) Uani 1 1 d . . .
N41 N 0.2420(3) 1.1327(6) 0.2452(3) 0.0597(15) Uani 1 1 d . . .
N50 N 0.3844(3) 0.9278(7) 0.2644(3) 0.0644(16) Uani 1 1 d . . .
N60 N 0.2221(3) 0.8137(6) 0.2434(3) 0.0594(15) Uani 1 1 d . . .
C11 C 0.1588(4) 1.0865(7) 0.3371(4) 0.0528(17) Uani 1 1 d . . .
C12 C 0.0994(4) 1.1266(8) 0.3684(6) 0.075(2) Uani 1 1 d . . .
H12 H 0.0583 1.1749 0.3357 0.09 Uiso 1 1 calc R . .
C13 C 0.1012(4) 1.0949(8) 0.4483(6) 0.080(2) Uani 1 1 d . . .
H13 H 0.0597 1.1154 0.4694 0.095 Uiso 1 1 calc R . .
C14 C 0.1653(4) 1.0319(7) 0.4982(5) 0.0621(19) Uani 1 1 d . . .
H14 H 0.1679 1.0141 0.5534 0.075 Uiso 1 1 calc R . .
C15 C 0.2244(3) 0.9964(6) 0.4650(4) 0.0446(15) Uani 1 1 d . . .
C16 C 0.3005(3) 0.9379(6) 0.5158(3) 0.0398(14) Uani 1 1 d . . .
C17 C 0.2994(4) 0.9307(7) 0.6068(4) 0.0594(18) Uani 1 1 d . . .
H17A H 0.2629 0.8608 0.6141 0.089 Uiso 1 1 calc R . .
H17B H 0.286 1.023 0.6244 0.089 Uiso 1 1 calc R . .
H17C H 0.3485 0.9039 0.6389 0.089 Uiso 1 1 calc R . .
C21 C 0.3411(3) 0.6499(7) 0.3813(4) 0.0522(17) Uani 1 1 d . . .
H21 H 0.3433 0.6422 0.3267 0.063 Uiso 1 1 calc R . .
C22 C 0.3577(4) 0.5311(7) 0.4303(5) 0.0581(19) Uani 1 1 d . . .
H22 H 0.372 0.4453 0.4101 0.07 Uiso 1 1 calc R . .
C23 C 0.3526(4) 0.5433(7) 0.5099(5) 0.0608(19) Uani 1 1 d . . .
H23 H 0.3628 0.4646 0.5449 0.073 Uiso 1 1 calc R . .
C24 C 0.3321(3) 0.6722(7) 0.5379(4) 0.0526(17) Uani 1 1 d . . .
H24 H 0.3285 0.6803 0.592 0.063 Uiso 1 1 calc R . .
C25 C 0.3170(3) 0.7892(6) 0.4866(3) 0.0391(14) Uani 1 1 d . . .
C31 C 0.4294(3) 1.1407(6) 0.4169(4) 0.0447(15) Uani 1 1 d . . .
H31 H 0.437 1.1496 0.3643 0.054 Uiso 1 1 calc R . .
C32 C 0.4765(3) 1.2147(6) 0.4800(4) 0.0542(17) Uani 1 1 d . . .
H32 H 0.5143 1.2738 0.47 0.065 Uiso 1 1 calc R . .
C33 C 0.4667(4) 1.2000(7) 0.5578(4) 0.0564(18) Uani 1 1 d . . .
H33 H 0.4978 1.2483 0.6017 0.068 Uiso 1 1 calc R . .
C34 C 0.4099(4) 1.1122(6) 0.5693(4) 0.0484(16) Uani 1 1 d . . .
H34 H 0.4024 1.1012 0.6219 0.058 Uiso 1 1 calc R . .
C35 C 0.3637(3) 1.0399(5) 0.5047(3) 0.0347(13) Uani 1 1 d . . .
C40 C 0.1632(4) 1.1167(8) 0.2507(4) 0.070(2) Uani 1 1 d . . .
H40A H 0.1397 1.0388 0.2153 0.084 Uiso 1 1 calc R . .
H40B H 0.1356 1.2041 0.2316 0.084 Uiso 1 1 calc R . .
C42 C 0.2460(6) 1.1245(9) 0.1585(4) 0.098(3) Uani 1 1 d . . .
H42A H 0.2098 1.1891 0.126 0.147 Uiso 1 1 calc R . .
H42B H 0.2351 1.0283 0.1387 0.147 Uiso 1 1 calc R . .
H42C H 0.2959 1.1508 0.1543 0.147 Uiso 1 1 calc R . .
C43 C 0.2707(4) 1.2737(7) 0.2798(4) 0.074(2) Uani 1 1 d . . .
H43A H 0.2414 1.3488 0.2479 0.11 Uiso 1 1 calc R . .
H43B H 0.3227 1.2837 0.2783 0.11 Uiso 1 1 calc R . .
H43C H 0.2665 1.28 0.3356 0.11 Uiso 1 1 calc R . .
C51 C 0.4379(4) 0.9349(8) 0.2394(4) 0.0606(19) Uani 1 1 d . . .
C61 C 0.1770(4) 0.7290(8) 0.2203(4) 0.0580(18) Uani 1 1 d . . .
C1A C 0.0690(6) 0.5990(13) 0.3839(7) 0.125(3) Uani 0.48(2) 1 d PDU A 1
H1A H 0.0713 0.5987 0.3262 0.15 Uiso 0.48(2) 1 calc PR A 1
Cl2A Cl 0.0036(8) 0.4664(16) 0.3949(14) 0.134(5) Uani 0.48(2) 1 d PDU A 1
Cl3A Cl 0.0345(13) 0.7528(15) 0.4016(17) 0.263(9) Uani 0.48(2) 1 d PDU A 1
Cl4A Cl 0.1529(5) 0.527(2) 0.4403(9) 0.214(6) Uani 0.48(2) 1 d PDU A 1
C1B C 0.0690(6) 0.5990(13) 0.3839(7) 0.125(3) Uani 0.52(2) 1 d PDU A 2
H1B H 0.098 0.5975 0.3419 0.15 Uiso 0.52(2) 1 calc PR A 2
Cl2B Cl 0.0101(9) 0.4601(13) 0.3631(13) 0.135(5) Uani 0.52(2) 1 d PDU A 2
Cl3B Cl 0.0210(6) 0.7638(10) 0.3721(8) 0.151(4) Uani 0.52(2) 1 d PDU A 2
Cl4B Cl 0.1350(9) 0.6260(19) 0.4774(9) 0.213(8) Uani 0.52(2) 1 d PDU A 2

loop_
_atom_site_aniso_label
_atom_site_aniso_U_11
_atom_site_aniso_U_22
_atom_site_aniso_U_33
_atom_site_aniso_U_23
_atom_site_aniso_U_13
_atom_site_aniso_U_12
Fe1 0.0372(5) 0.0500(5) 0.0386(5) -0.0005(4) 0.0066(4) 0.0026(4)
S52 0.0638(14) 0.149(2) 0.0529(12) -0.0027(13) 0.0208(10) 0.0092(13)
S62 0.0650(15) 0.124(2) 0.1148(19) -0.0513(16) 0.0392(13) -0.0278(13)
N10 0.034(3) 0.049(3) 0.046(3) -0.005(2) 0.006(2) 0.005(2)
N20 0.036(3) 0.042(3) 0.038(3) -0.008(2) 0.007(2) 0.002(2)
N30 0.033(3) 0.040(3) 0.047(3) -0.001(2) 0.013(2) -0.002(2)
N41 0.061(4) 0.063(4) 0.054(4) 0.003(3) 0.012(3) -0.001(3)
N50 0.051(4) 0.088(5) 0.054(4) -0.015(3) 0.011(3) 0.001(3)
N60 0.055(4) 0.065(4) 0.057(4) -0.009(3) 0.011(3) 0.001(3)
C11 0.040(4) 0.051(4) 0.064(5) -0.008(3) 0.004(3) 0.008(3)
C12 0.047(5) 0.082(6) 0.099(7) 0.008(5) 0.021(4) 0.022(4)
C13 0.046(5) 0.087(6) 0.118(8) -0.002(5) 0.044(5) 0.014(4)
C14 0.049(4) 0.071(5) 0.077(5) 0.001(4) 0.035(4) -0.001(4)
C15 0.035(4) 0.050(4) 0.054(4) -0.009(3) 0.021(3) -0.007(3)
C16 0.040(3) 0.047(3) 0.036(3) 0.000(3) 0.015(3) -0.002(3)
C17 0.067(5) 0.071(5) 0.047(4) -0.002(3) 0.028(3) -0.003(4)
C21 0.052(4) 0.051(4) 0.054(4) -0.017(3) 0.014(3) -0.003(3)
C22 0.048(4) 0.041(4) 0.081(5) -0.010(4) 0.007(4) 0.004(3)
C23 0.051(4) 0.049(4) 0.080(5) 0.014(4) 0.010(4) 0.001(3)
C24 0.043(4) 0.065(4) 0.048(4) 0.008(3) 0.008(3) 0.002(3)
C25 0.029(3) 0.045(3) 0.041(3) -0.002(3) 0.003(3) 0.000(3)
C31 0.039(4) 0.047(4) 0.052(4) 0.007(3) 0.018(3) 0.003(3)
C32 0.035(4) 0.042(4) 0.082(5) -0.003(4) 0.009(3) -0.003(3)
C33 0.046(4) 0.050(4) 0.064(5) -0.007(3) -0.003(3) -0.002(3)
C34 0.048(4) 0.054(4) 0.038(4) -0.003(3) -0.001(3) 0.003(3)
C35 0.031(3) 0.036(3) 0.036(3) -0.001(3) 0.008(2) 0.005(2)
C40 0.064(5) 0.069(5) 0.064(5) 0.005(4) -0.008(4) 0.012(4)
C42 0.156(9) 0.096(6) 0.050(5) 0.018(5) 0.040(5) 0.010(6)
C43 0.091(6) 0.056(5) 0.069(5) 0.008(4) 0.010(4) -0.004(4)
C51 0.056(5) 0.078(5) 0.043(4) -0.009(4) 0.004(3) 0.009(4)
C61 0.049(4) 0.081(5) 0.047(4) -0.009(4) 0.017(3) 0.011(4)
C1A 0.091(7) 0.164(7) 0.125(8) 0.016(7) 0.034(5) -0.018(5)
Cl2A 0.072(5) 0.132(7) 0.193(13) 0.024(7) 0.021(6) -0.002(4)
Cl3A 0.316(16) 0.160(8) 0.311(18) -0.116(10) 0.071(13) -0.045(7)
Cl4A 0.082(5) 0.343(14) 0.180(9) 0.006(10) -0.040(5) -0.051(6)
C1B 0.091(7) 0.164(7) 0.125(8) 0.016(7) 0.034(5) -0.018(5)
Cl2B 0.101(6) 0.091(5) 0.199(13) 0.010(5) 0.007(6) 0.021(4)
Cl3B 0.147(7) 0.109(5) 0.159(7) -0.019(5) -0.037(5) -0.029(4)
Cl4B 0.143(8) 0.230(12) 0.208(10) 0.066(8) -0.069(8) -0.079(8)

loop_
_atom_type_symbol
_atom_type_description
_atom_type_scat_dispersion_real
_atom_type_scat_dispersion_imag
_atom_type_scat_source
C C 0.0033 0.0016 'International Tables Vol C Tables 4.2.6.8 and 6.1.1.4'
Cl Cl 0.1484 0.1585 'International Tables Vol C Tables 4.2.6.8 and 6.1.1.4'
Fe Fe 0.3463 0.8444 'International Tables Vol C Tables 4.2.6.8 and 6.1.1.4'
N N 0.0061 0.0033 'International Tables Vol C Tables 4.2.6.8 and 6.1.1.4'
S S 0.1246 0.1234 'International Tables Vol C Tables 4.2.6.8 and 6.1.1.4'
H H 0 0 'International Tables Vol C Tables 4.2.6.8 and 6.1.1.4'

loop_
_geom_angle_atom_site_label_1
_geom_angle_atom_site_label_2
_geom_angle_atom_site_label_3
_geom_angle
N50 Fe1 N60 96.6(2)
N50 Fe1 N10 166.8(2)
N60 Fe1 N10 93.3(2)
N50 Fe1 N20 102.2(2)
N60 Fe1 N20 88.2(2)
N10 Fe1 N20 86.69(19)
N50 Fe1 N30 92.2(2)
N60 Fe1 N30 166.2(2)
N10 Fe1 N30 79.67(18)
N20 Fe1 N30 79.64(17)
N50 Fe1 N41 95.6(2)
N60 Fe1 N41 86.9(2)
N10 Fe1 N41 76.3(2)
N20 Fe1 N41 162.0(2)
N30 Fe1 N41 102.73(19)
C11 N10 C15 121.0(5)
C11 N10 Fe1 114.9(4)
C15 N10 Fe1 124.0(4)
C21 N20 C25 118.8(5)
C21 N20 Fe1 117.4(4)
C25 N20 Fe1 123.7(4)
C31 N30 C35 117.9(5)
C31 N30 Fe1 120.4(4)
C35 N30 Fe1 121.7(4)
C40 N41 C42 110.0(6)
C40 N41 C43 108.8(6)
C42 N41 C43 109.6(6)
C40 N41 Fe1 102.2(4)
C42 N41 Fe1 113.6(5)
C43 N41 Fe1 112.4(4)
C51 N50 Fe1 168.8(6)
C61 N60 Fe1 161.5(6)
N10 C11 C12 120.8(7)
N10 C11 C40 115.5(6)
C12 C11 C40 123.7(7)
C11 C12 C13 119.0(7)
C12 C13 C14 119.9(7)
C15 C14 C13 119.1(7)
N10 C15 C14 119.9(6)
N10 C15 C16 116.5(5)
C14 C15 C16 123.6(6)
C25 C16 C17 109.4(5)
C25 C16 C35 108.1(4)
C17 C16 C35 109.8(5)
C25 C16 C15 111.5(4)
C17 C16 C15 109.7(5)
C35 C16 C15 108.3(4)
N20 C21 C22 123.5(6)
C23 C22 C21 117.6(6)
C22 C23 C24 119.7(6)
C23 C24 C25 120.6(6)
N20 C25 C24 119.8(6)
N20 C25 C16 117.0(5)
C24 C25 C16 123.1(5)
N30 C31 C32 123.3(6)
C33 C32 C31 118.9(6)
C32 C33 C34 118.3(6)
C33 C34 C35 121.3(6)
N30 C35 C34 120.3(5)
N30 C35 C16 117.1(5)
C34 C35 C16 122.6(5)
N41 C40 C11 111.4(5)
N50 C51 S52 179.3(8)
N60 C61 S62 179.7(7)
Cl3A C1A Cl4A 125.1(10)
Cl3A C1A Cl2A 107.4(11)
Cl4A C1A Cl2A 101.6(10)

loop_
_geom_bond_atom_site_label_1
_geom_bond_atom_site_label_2
_geom_bond_distance
Fe1 N50 2.032(6)
Fe1 N60 2.099(6)
Fe1 N10 2.101(5)
Fe1 N20 2.117(5)
Fe1 N30 2.183(5)
Fe1 N41 2.252(5)
S52 C51 1.617(8)
S62 C61 1.639(8)
N10 C11 1.345(7)
N10 C15 1.347(7)
N20 C21 1.347(7)
N20 C25 1.349(7)
N30 C31 1.342(7)
N30 C35 1.357(7)
N41 C40 1.469(9)
N41 C42 1.477(8)
N41 C43 1.480(8)
N50 C51 1.154(9)
N60 C61 1.138(8)
C11 C12 1.366(10)
C11 C40 1.500(10)
C12 C13 1.367(10)
C13 C14 1.391(10)
C14 C15 1.370(8)
C15 C16 1.541(8)
C16 C25 1.524(8)
C16 C17 1.535(8)
C16 C35 1.540(7)
C21 C22 1.369(9)
C22 C23 1.367(9)
C23 C24 1.374(9)
C24 C25 1.375(8)
C31 C32 1.377(8)
C32 C33 1.366(9)
C33 C34 1.370(9)
C34 C35 1.377(7)
C1A Cl3A 1.622(15)
C1A Cl4A 1.727(14)
C1A Cl2A 1.758(15)

loop_
_geom_torsion_atom_site_label_1
_geom_torsion_atom_site_label_2
_geom_torsion_atom_site_label_3
_geom_torsion_atom_site_label_4
_geom_torsion
N50 Fe1 N10 C11 78.5(10)
N60 Fe1 N10 C11 -60.6(4)
N20 Fe1 N10 C11 -148.6(4)
N30 Fe1 N10 C11 131.3(4)
N41 Fe1 N10 C11 25.4(4)
N50 Fe1 N10 C15 -103.4(10)
N60 Fe1 N10 C15 117.5(5)
N20 Fe1 N10 C15 29.5(5)
N30 Fe1 N10 C15 -50.6(5)
N41 Fe1 N10 C15 -156.5(5)
N50 Fe1 N20 C21 -43.2(5)
N60 Fe1 N20 C21 53.2(4)
N10 Fe1 N20 C21 146.6(4)
N30 Fe1 N20 C21 -133.3(4)
N41 Fe1 N20 C21 127.4(6)
N50 Fe1 N20 C25 137.3(4)
N60 Fe1 N20 C25 -126.2(4)
N10 Fe1 N20 C25 -32.8(4)
N30 Fe1 N20 C25 47.3(4)
N41 Fe1 N20 C25 -52.0(8)
N50 Fe1 N30 C31 32.4(4)
N60 Fe1 N30 C31 162.6(8)
N10 Fe1 N30 C31 -137.1(4)
N20 Fe1 N30 C31 134.4(4)
N41 Fe1 N30 C31 -63.8(4)
N50 Fe1 N30 C35 -147.1(4)
N60 Fe1 N30 C35 -17.0(10)
N10 Fe1 N30 C35 43.3(4)
N20 Fe1 N30 C35 -45.2(4)
N41 Fe1 N30 C35 116.6(4)
N50 Fe1 N41 C40 153.8(4)
N60 Fe1 N41 C40 57.4(4)
N10 Fe1 N41 C40 -36.8(4)
N20 Fe1 N41 C40 -17.0(8)
N30 Fe1 N41 C40 -112.6(4)
N50 Fe1 N41 C42 35.4(5)
N60 Fe1 N41 C42 -61.0(5)
N10 Fe1 N41 C42 -155.1(5)
N20 Fe1 N41 C42 -135.3(7)
N30 Fe1 N41 C42 129.0(5)
N50 Fe1 N41 C43 -89.7(5)
N60 Fe1 N41 C43 173.9(5)
N10 Fe1 N41 C43 79.7(5)
N20 Fe1 N41 C43 99.5(7)
N30 Fe1 N41 C43 3.8(5)
N60 Fe1 N50 C51 168(3)
N10 Fe1 N50 C51 29(4)
N20 Fe1 N50 C51 -103(3)
N30 Fe1 N50 C51 -23(3)
N41 Fe1 N50 C51 80(3)
N50 Fe1 N60 C61 138.1(18)
N10 Fe1 N60 C61 -50.5(18)
N20 Fe1 N60 C61 36.1(18)
N30 Fe1 N60 C61 8(2)
N41 Fe1 N60 C61 -126.6(18)
C15 N10 C11 C12 -3.9(9)
Fe1 N10 C11 C12 174.2(5)
C15 N10 C11 C40 174.5(5)
Fe1 N10 C11 C40 -7.4(7)
N10 C11 C12 C13 -1.2(11)
C40 C11 C12 C13 -179.4(7)
C11 C12 C13 C14 4.6(12)
C12 C13 C14 C15 -3.1(11)
C11 N10 C15 C14 5.4(9)
Fe1 N10 C15 C14 -172.6(5)
C11 N10 C15 C16 -171.5(5)
Fe1 N10 C15 C16 10.6(7)
C13 C14 C15 N10 -1.9(10)
C13 C14 C15 C16 174.7(6)
N10 C15 C16 C25 -63.5(6)
C14 C15 C16 C25 119.7(6)
N10 C15 C16 C17 175.2(5)
C14 C15 C16 C17 -1.6(8)
N10 C15 C16 C35 55.3(6)
C14 C15 C16 C35 -121.5(6)
C25 N20 C21 C22 -1.2(9)
Fe1 N20 C21 C22 179.4(5)
N20 C21 C22 C23 1.5(10)
C21 C22 C23 C24 -0.7(10)
C22 C23 C24 C25 -0.2(10)
C21 N20 C25 C24 0.2(8)
Fe1 N20 C25 C24 179.6(4)
C21 N20 C25 C16 175.7(5)
Fe1 N20 C25 C16 -4.9(7)
C23 C24 C25 N20 0.5(9)
C23 C24 C25 C16 -174.8(6)
C17 C16 C25 N20 -178.5(5)
C35 C16 C25 N20 -59.0(6)
C15 C16 C25 N20 60.0(6)
C17 C16 C25 C24 -3.1(8)
C35 C16 C25 C24 116.4(6)
C15 C16 C25 C24 -124.6(6)
C35 N30 C31 C32 -2.2(8)
Fe1 N30 C31 C32 178.3(4)
N30 C31 C32 C33 1.4(9)
C31 C32 C33 C34 -0.3(9)
C32 C33 C34 C35 0.2(9)
C31 N30 C35 C34 2.0(8)
Fe1 N30 C35 C34 -178.5(4)
C31 N30 C35 C16 -177.7(5)
Fe1 N30 C35 C16 1.9(6)
C33 C34 C35 N30 -1.0(9)
C33 C34 C35 C16 178.6(5)
C25 C16 C35 N30 59.7(6)
C17 C16 C35 N30 179.0(5)
C15 C16 C35 N30 -61.2(6)
C25 C16 C35 C34 -119.9(6)
C17 C16 C35 C34 -0.7(7)
C15 C16 C35 C34 119.1(6)
C42 N41 C40 C11 165.3(6)
C43 N41 C40 C11 -74.6(7)
Fe1 N41 C40 C11 44.4(6)
N10 C11 C40 N41 -28.0(8)
C12 C11 C40 N41 150.4(7)
